data_7102234
loop_
_publ_author_name
'Figueira-Duarte, Teresa M'
'Lloveras, Vega'
'Vidal-Gancedo, Jos\'e'
'G\'egout, Aline'
'Delavaux-Nicot, B\'eatrice'
'Welter, Richard'
'Veciana, Jaume'
'Rovira, Concepci\'o'
'Nierengarten, Jean-Fran\,cois'

_publ_section_title
;
 Changes in electronic couplings of mixed-valence systems due to
 through-space intramolecular interactions.
;
_journal_issue 42
_journal_name_full 'Chemical communications (Cambridge, England)'
_journal_page_first 4345
_journal_page_last 4347
_journal_paper_doi 10.1039/b707522g
_journal_year 2007
_chemical_formula_moiety 'C32 H28 Fe2 O4'
_chemical_formula_sum 'C32 H28 Fe2 O4'
_chemical_formula_weight 588.24
_chemical_name_systematic
;
?
;
_space_group_IT_number 2
_symmetry_cell_setting triclinic
_symmetry_space_group_name_Hall '-P 1'
_symmetry_space_group_name_H-M 'P -1'
_atom_sites_solution_hydrogens geom
_atom_sites_solution_primary direct
_atom_sites_solution_secondary difmap
_audit_creation_method SHELXL-97
_cell_angle_alpha 108.25(5)
_cell_angle_beta 93.06(5)
_cell_angle_gamma 93.80(5)
_cell_formula_units_Z 2
_cell_length_a 9.6870(3)
_cell_length_b 11.4770(4)
_cell_length_c 12.5620(5)
_cell_measurement_reflns_used 4852
_cell_measurement_temperature 173(2)
_cell_measurement_theta_max 30.034
_cell_measurement_theta_min 0.998
_cell_volume 1319.4(4)
_computing_cell_refinement 'Denzo (Nonius B.V., 1998)'
_computing_data_collection 'Collect (Nonius B.V., 1998)'
_computing_data_reduction 'Denzo (Nonius B.V., 1998)'
_computing_molecular_graphics 'PLATON 98 (Spek, 1998)'
_computing_publication_material 'SHELXL-97 (Sheldrick, 1997)'
_computing_structure_refinement 'SHELXL-97 (Sheldrick, 1997)'
_computing_structure_solution 'SHELXS-97 (Sheldrick, 1997)'
_diffrn_ambient_temperature 173(2)
_diffrn_measured_fraction_theta_full 0.990
_diffrn_measured_fraction_theta_max 0.990
_diffrn_measurement_device_type KappaCCD
_diffrn_measurement_method '\p scans'
_diffrn_radiation_monochromator graphite
_diffrn_radiation_source 'fine-focus sealed tube'
_diffrn_radiation_type MoK\a
_diffrn_radiation_wavelength 0.71073
_diffrn_reflns_av_R_equivalents 0.0392
_diffrn_reflns_av_sigmaI/netI 0.1021
_diffrn_reflns_limit_h_max 13
_diffrn_reflns_limit_h_min -13
_diffrn_reflns_limit_k_max 16
_diffrn_reflns_limit_k_min -16
_diffrn_reflns_limit_l_max 17
_diffrn_reflns_limit_l_min -17
_diffrn_reflns_number 11644
_diffrn_reflns_theta_full 30.12
_diffrn_reflns_theta_max 30.12
_diffrn_reflns_theta_min 1.71
_exptl_absorpt_coefficient_mu 1.136
_exptl_absorpt_correction_type none
_exptl_crystal_colour yellow
_exptl_crystal_density_diffrn 1.481
_exptl_crystal_density_method 'not measured'
_exptl_crystal_description prism
_exptl_crystal_F_000 608
_exptl_crystal_size_max 0.10
_exptl_crystal_size_mid 0.08
_exptl_crystal_size_min 0.07
_refine_diff_density_max 0.778
_refine_diff_density_min -0.632
_refine_diff_density_rms 0.105
_refine_ls_extinction_method none
_refine_ls_goodness_of_fit_ref 0.990
_refine_ls_hydrogen_treatment constr
_refine_ls_matrix_type full
_refine_ls_number_parameters 332
_refine_ls_number_reflns 7706
_refine_ls_number_restraints 0
_refine_ls_restrained_S_all 0.990
_refine_ls_R_factor_all 0.1234
_refine_ls_R_factor_gt 0.0534
_refine_ls_shift/su_max 0.001
_refine_ls_shift/su_mean 0.000
_refine_ls_structure_factor_coef Fsqd
_refine_ls_weighting_details 'calc w=1/[\s^2^(Fo^2^)+(0.0792P)^2^+0.0000P] where P=(Fo^2^+2Fc^2^)/3'
_refine_ls_weighting_scheme calc
_refine_ls_wR_factor_gt 0.1263
_refine_ls_wR_factor_ref 0.1594
_reflns_number_gt 4332
_reflns_number_total 7706
_reflns_threshold_expression >2sigma(I)
_cod_data_source_file b707522g.txt
_cod_data_source_block shelxl
_cod_database_code 7102234

loop_
_symmetry_equiv_pos_as_xyz
'x, y, z'
'-x, -y, -z'

loop_
_atom_site_label
_atom_site_type_symbol
_atom_site_fract_x
_atom_site_fract_y
_atom_site_fract_z
_atom_site_U_iso_or_equiv
_atom_site_adp_type
_atom_site_occupancy
_atom_site_symmetry_multiplicity
_atom_site_calc_flag
_atom_site_refinement_flags
_atom_site_disorder_assembly
_atom_site_disorder_group
Fe1 Fe 0.48450(4) 0.74546(4) -0.03538(4) 0.02719(14) Uani 1 1 d . . .
Fe2 Fe 1.01482(4) 0.09885(4) 0.30201(4) 0.03116(15) Uani 1 1 d . . .
O1 O 0.9125(3) 0.6353(2) 0.2229(2) 0.0439(6) Uani 1 1 d . . .
O2 O 0.9251(3) 0.4593(2) 0.2614(3) 0.0708(9) Uani 1 1 d . . .
C1 C 0.4698(4) 0.6894(3) 0.1034(3) 0.0431(9) Uani 1 1 d . . .
H1 H 0.5418 0.6579 0.1379 0.052 Uiso 1 1 calc . . .
C2 C 0.3699(4) 0.6193(3) 0.0167(3) 0.0414(9) Uani 1 1 d . . .
H2 H 0.3626 0.5324 -0.0171 0.050 Uiso 1 1 calc . . .
C3 C 0.2822(3) 0.7023(3) -0.0107(3) 0.0415(9) Uani 1 1 d . . .
H3 H 0.2062 0.6805 -0.0662 0.050 Uiso 1 1 calc . . .
C4 C 0.3282(3) 0.8227(3) 0.0592(3) 0.0380(8) Uani 1 1 d . . .
H4 H 0.2885 0.8961 0.0589 0.046 Uiso 1 1 calc . . .
C5 C 0.4432(4) 0.8152(3) 0.1294(3) 0.0408(8) Uani 1 1 d . . .
H5 H 0.4942 0.8826 0.1848 0.049 Uiso 1 1 calc . . .
C6 C 0.6808(3) 0.7217(3) -0.0865(3) 0.0299(7) Uani 1 1 d . . .
C7 C 0.6542(3) 0.8490(3) -0.0559(3) 0.0328(8) Uani 1 1 d . . .
H7 H 0.7051 0.9150 0.0011 0.039 Uiso 1 1 calc . . .
C8 C 0.5392(3) 0.8587(3) -0.1255(3) 0.0351(8) Uani 1 1 d . . .
H8 H 0.4990 0.9328 -0.1227 0.042 Uiso 1 1 calc . . .
C9 C 0.4936(3) 0.7402(3) -0.2000(3) 0.0377(8) Uani 1 1 d . . .
H9 H 0.4188 0.7212 -0.2564 0.045 Uiso 1 1 calc . . .
C10 C 0.5790(3) 0.6549(3) -0.1756(3) 0.0332(7) Uani 1 1 d . . .
H10 H 0.5704 0.5683 -0.2120 0.040 Uiso 1 1 calc . . .
C11 C 0.7894(3) 0.6689(3) -0.0414(3) 0.0311(7) Uani 1 1 d . . .
C12 C 0.8776(3) 0.6164(3) -0.0100(3) 0.0314(7) Uani 1 1 d . . .
C13 C 0.9776(3) 0.5536(2) 0.0322(3) 0.0278(7) Uani 1 1 d . . .
C14 C 1.0298(3) 0.6106(3) 0.1537(3) 0.0399(9) Uani 1 1 d . . .
H14A H 1.0882 0.5540 0.1772 0.048 Uiso 1 1 calc . . .
H14B H 1.0874 0.6884 0.1637 0.048 Uiso 1 1 calc . . .
C15 C 0.8669(4) 0.5493(3) 0.2665(3) 0.0414(9) Uani 1 1 d . . .
C16 C 0.7352(4) 0.5793(4) 0.3204(4) 0.0545(10) Uani 1 1 d . . .
H16A H 0.6625 0.5129 0.2843 0.082 Uiso 1 1 calc . . .
H16B H 0.7074 0.6567 0.3121 0.082 Uiso 1 1 calc . . .
H16C H 0.7489 0.5880 0.4005 0.082 Uiso 1 1 calc . . .
C17 C 0.8509(3) 0.1342(3) 0.2135(3) 0.0385(8) Uani 1 1 d . . .
H17 H 0.8144 0.2119 0.2264 0.046 Uiso 1 1 calc . . .
C18 C 0.9561(4) 0.0893(4) 0.1416(3) 0.0473(10) Uani 1 1 d . . .
H18 H 1.0021 0.1312 0.0974 0.057 Uiso 1 1 calc . . .
C19 C 0.9809(4) -0.0291(4) 0.1468(3) 0.0499(10) Uani 1 1 d . . .
H19 H 1.0470 -0.0801 0.1071 0.060 Uiso 1 1 calc . . .
C20 C 0.8905(3) -0.0586(3) 0.2214(3) 0.0391(8) Uani 1 1 d . . .
H20 H 0.8851 -0.1327 0.2402 0.047 Uiso 1 1 calc . . .
C21 C 0.8086(3) 0.0431(3) 0.2636(3) 0.0299(7) Uani 1 1 d . . .
C22 C 1.0862(5) 0.2622(4) 0.4166(4) 0.0628(12) Uani 1 1 d . . .
H22 H 1.0471 0.3382 0.4260 0.075 Uiso 1 1 calc . . .
C23 C 1.0499(4) 0.1779(5) 0.4723(3) 0.0605(12) Uani 1 1 d . . .
H23 H 0.9831 0.1868 0.5264 0.073 Uiso 1 1 calc . . .
C24 C 1.1308(4) 0.0771(5) 0.4336(4) 0.0697(14) Uani 1 1 d . . .
H24 H 1.1275 0.0058 0.4567 0.084 Uiso 1 1 calc . . .
C25 C 1.2186(4) 0.1013(5) 0.3533(4) 0.0648(13) Uani 1 1 d . . .
H25 H 1.2838 0.0492 0.3136 0.078 Uiso 1 1 calc . . .
C26 C 1.1902(4) 0.2163(4) 0.3442(4) 0.0586(12) Uani 1 1 d . . .
H26 H 1.2335 0.2563 0.2974 0.070 Uiso 1 1 calc . . .
C27 C 0.7072(3) 0.0491(3) 0.3425(3) 0.0278(7) Uani 1 1 d . . .
C28 C 0.6221(3) 0.0489(3) 0.4087(3) 0.0301(7) Uani 1 1 d . . .
C29 C 0.5271(3) 0.0520(3) 0.4921(3) 0.0287(7) Uani 1 1 d . . .
C30 C 0.4894(3) 0.1756(3) 0.5643(3) 0.0401(9) Uani 1 1 d . . .
H30A H 0.4156 0.2041 0.5232 0.048 Uiso 1 1 calc . A 1
H30B H 0.4523 0.1674 0.6338 0.048 Uiso 1 1 calc . B 1
O3 O 0.6089(10) 0.2667(8) 0.5941(9) 0.0532(5) Uiso 0.30 1 d P C 1
C31 C 0.6332(15) 0.3526(12) 0.5462(13) 0.0532(5) Uiso 0.30 1 d P C 1
O5 O 0.5467(9) 0.3713(8) 0.4818(8) 0.0532(5) Uiso 0.30 1 d P C 1
C33 C 0.7863(15) 0.4155(13) 0.5863(14) 0.0532(5) Uiso 0.30 1 d P C 1
H33A H 0.8431 0.3977 0.5218 0.080 Uiso 0.30 1 calc P D 1
H33B H 0.8268 0.3828 0.6430 0.080 Uiso 0.30 1 calc P E 1
H33C H 0.7834 0.5048 0.6188 0.080 Uiso 0.30 1 calc P F 1
O4 O 0.5527(4) 0.2760(3) 0.5409(4) 0.0532(5) Uiso 0.70 1 d P C 2
C32 C 0.6849(6) 0.3091(6) 0.5828(6) 0.0532(5) Uiso 0.70 1 d P C 2
O6 O 0.7463(4) 0.2574(3) 0.6365(3) 0.0532(5) Uiso 0.70 1 d P C 2
C34 C 0.7434(6) 0.4189(6) 0.5497(6) 0.0532(5) Uiso 0.70 1 d P C 2
H34A H 0.7690 0.4892 0.6177 0.080 Uiso 0.70 1 calc P G 2
H34B H 0.6729 0.4410 0.5022 0.080 Uiso 0.70 1 calc P H 2
H34C H 0.8256 0.3969 0.5081 0.080 Uiso 0.70 1 calc P I 2

loop_
_atom_site_aniso_label
_atom_site_aniso_U_11
_atom_site_aniso_U_22
_atom_site_aniso_U_33
_atom_site_aniso_U_23
_atom_site_aniso_U_13
_atom_site_aniso_U_12
Fe1 0.0211(2) 0.0275(2) 0.0351(3) 0.0123(2) 0.00373(18) 0.00387(16)
Fe2 0.0231(2) 0.0426(3) 0.0310(3) 0.0165(2) 0.00356(19) 0.00048(18)
O1 0.0565(15) 0.0404(13) 0.0401(16) 0.0158(11) 0.0124(12) 0.0206(11)
O2 0.072(2) 0.0495(16) 0.104(3) 0.0391(17) 0.0181(18) 0.0177(14)
C1 0.048(2) 0.050(2) 0.042(2) 0.0257(18) 0.0089(17) 0.0145(17)
C2 0.046(2) 0.0320(17) 0.052(2) 0.0191(17) 0.0180(18) 0.0027(15)
C3 0.0237(16) 0.049(2) 0.056(3) 0.0215(18) 0.0114(15) -0.0009(14)
C4 0.0312(17) 0.0365(17) 0.050(2) 0.0148(16) 0.0168(16) 0.0115(14)
C5 0.046(2) 0.0403(18) 0.037(2) 0.0124(16) 0.0097(17) 0.0039(15)
C6 0.0203(14) 0.0331(16) 0.042(2) 0.0182(14) 0.0077(13) 0.0070(12)
C7 0.0200(14) 0.0339(16) 0.047(2) 0.0165(15) 0.0026(14) 0.0018(12)
C8 0.0269(16) 0.0387(17) 0.050(2) 0.0264(16) 0.0081(15) 0.0083(13)
C9 0.0269(16) 0.059(2) 0.035(2) 0.0244(17) 0.0031(14) 0.0100(15)
C10 0.0269(16) 0.0379(17) 0.035(2) 0.0105(15) 0.0074(14) 0.0069(13)
C11 0.0236(15) 0.0296(15) 0.041(2) 0.0111(14) 0.0054(14) 0.0029(12)
C12 0.0244(15) 0.0299(15) 0.040(2) 0.0113(14) 0.0039(14) 0.0024(12)
C13 0.0197(13) 0.0287(14) 0.037(2) 0.0139(13) 0.0006(13) 0.0011(11)
C14 0.0354(18) 0.0408(18) 0.040(2) 0.0076(16) 0.0003(16) 0.0071(15)
C15 0.045(2) 0.0369(19) 0.038(2) 0.0074(16) -0.0051(16) 0.0013(16)
C16 0.048(2) 0.069(3) 0.039(2) 0.0078(19) 0.0009(18) 0.0017(19)
C17 0.0303(16) 0.054(2) 0.040(2) 0.0273(17) 0.0038(15) 0.0060(15)
C18 0.0330(18) 0.083(3) 0.031(2) 0.026(2) 0.0049(15) -0.0009(18)
C19 0.0365(19) 0.063(2) 0.041(2) 0.0003(19) 0.0138(17) 0.0109(17)
C20 0.0320(17) 0.0360(17) 0.044(2) 0.0037(16) 0.0085(15) 0.0043(14)
C21 0.0243(14) 0.0389(17) 0.0250(18) 0.0083(14) 0.0029(13) -0.0001(12)
C22 0.065(3) 0.060(2) 0.051(3) 0.008(2) 0.000(2) -0.026(2)
C23 0.050(2) 0.094(3) 0.031(2) 0.019(2) -0.0047(18) -0.030(2)
C24 0.042(2) 0.109(4) 0.074(4) 0.060(3) -0.021(2) -0.015(2)
C25 0.0279(19) 0.108(4) 0.062(3) 0.037(3) -0.0101(19) -0.003(2)
C26 0.039(2) 0.084(3) 0.051(3) 0.026(2) 0.0025(19) -0.025(2)
C27 0.0230(14) 0.0313(15) 0.0287(18) 0.0099(13) -0.0008(13) 0.0005(12)
C28 0.0281(15) 0.0293(15) 0.0317(19) 0.0083(14) 0.0008(14) 0.0009(12)
C29 0.0208(14) 0.0338(16) 0.0302(19) 0.0086(14) 0.0028(13) 0.0017(12)
C30 0.0387(18) 0.0343(17) 0.048(2) 0.0131(16) 0.0155(17) 0.0009(14)

loop_
_atom_type_symbol
_atom_type_description
_atom_type_scat_dispersion_real
_atom_type_scat_dispersion_imag
_atom_type_scat_source
C C 0.0033 0.0016 'International Tables Vol C Tables 4.2.6.8 and 6.1.1.4'
H H 0.0000 0.0000 'International Tables Vol C Tables 4.2.6.8 and 6.1.1.4'
Fe Fe 0.3463 0.8444 'International Tables Vol C Tables 4.2.6.8 and 6.1.1.4'
O O 0.0106 0.0060 'International Tables Vol C Tables 4.2.6.8 and 6.1.1.4'

loop_
_geom_angle_atom_site_label_1
_geom_angle_atom_site_label_2
_geom_angle_atom_site_label_3
_geom_angle
_geom_angle_site_symmetry_1
C8 Fe1 C7 40.51(13) .
C8 Fe1 C10 68.29(13) .
C7 Fe1 C10 68.83(13) .
C8 Fe1 C5 121.11(14) .
C7 Fe1 C5 106.59(15) .
C10 Fe1 C5 160.81(14) .
C8 Fe1 C6 68.56(13) .
C7 Fe1 C6 41.09(12) .
C10 Fe1 C6 41.05(13) .
C5 Fe1 C6 123.38(15) .
C8 Fe1 C1 157.32(15) .
C7 Fe1 C1 122.16(15) .
C10 Fe1 C1 124.82(14) .
C5 Fe1 C1 40.67(14) .
C6 Fe1 C1 108.03(14) .
C8 Fe1 C4 106.57(14) .
C7 Fe1 C4 122.00(13) .
C10 Fe1 C4 158.08(15) .
C5 Fe1 C4 40.21(15) .
C6 Fe1 C4 158.92(13) .
C1 Fe1 C4 68.10(15) .
C8 Fe1 C3 123.01(15) .
C7 Fe1 C3 158.37(14) .
C10 Fe1 C3 123.30(15) .
C5 Fe1 C3 67.77(16) .
C6 Fe1 C3 159.42(13) .
C1 Fe1 C3 68.10(16) .
C4 Fe1 C3 40.30(14) .
C8 Fe1 C2 160.07(16) .
C7 Fe1 C2 158.75(15) .
C10 Fe1 C2 109.14(14) .
C5 Fe1 C2 67.99(15) .
C6 Fe1 C2 123.40(13) .
C1 Fe1 C2 40.41(15) .
C4 Fe1 C2 68.01(13) .
C3 Fe1 C2 40.58(14) .
C8 Fe1 C9 40.42(14) .
C7 Fe1 C9 68.25(15) .
C10 Fe1 C9 40.43(13) .
C5 Fe1 C9 156.89(14) .
C6 Fe1 C9 68.47(14) .
C1 Fe1 C9 161.11(14) .
C4 Fe1 C9 121.97(15) .
C3 Fe1 C9 108.26(15) .
C2 Fe1 C9 124.83(16) .
C22 Fe2 C17 105.96(18) .
C22 Fe2 C18 120.28(19) .
C17 Fe2 C18 40.77(14) .
C22 Fe2 C26 40.64(17) .
C17 Fe2 C26 120.58(18) .
C18 Fe2 C26 104.73(17) .
C22 Fe2 C19 156.43(18) .
C17 Fe2 C19 68.66(16) .
C18 Fe2 C19 40.77(16) .
C26 Fe2 C19 120.87(17) .
C22 Fe2 C24 67.8(2) .
C17 Fe2 C24 159.63(18) .
C18 Fe2 C24 159.31(19) .
C26 Fe2 C24 68.22(18) .
C19 Fe2 C24 124.8(2) .
C22 Fe2 C25 68.2(2) .
C17 Fe2 C25 156.59(17) .
C18 Fe2 C25 121.04(17) .
C26 Fe2 C25 40.33(18) .
C19 Fe2 C25 107.13(18) .
C24 Fe2 C25 41.16(18) .
C22 Fe2 C21 123.10(16) .
C17 Fe2 C21 41.12(13) .
C18 Fe2 C21 68.94(14) .
C26 Fe2 C21 158.05(17) .
C19 Fe2 C21 68.83(14) .
C24 Fe2 C21 124.72(16) .
C25 Fe2 C21 160.84(18) .
C22 Fe2 C20 160.82(16) .
C17 Fe2 C20 68.91(15) .
C18 Fe2 C20 68.67(16) .
C26 Fe2 C20 158.03(16) .
C19 Fe2 C20 40.66(15) .
C24 Fe2 C20 110.20(18) .
C25 Fe2 C20 123.83(18) .
C21 Fe2 C20 41.05(13) .
C22 Fe2 C23 40.17(18) .
C17 Fe2 C23 122.39(19) .
C18 Fe2 C23 156.8(2) .
C26 Fe2 C23 68.18(17) .
C19 Fe2 C23 161.8(2) .
C24 Fe2 C23 40.50(19) .
C25 Fe2 C23 68.68(19) .
C21 Fe2 C23 108.96(15) .
C20 Fe2 C23 125.86(17) .
C15 O1 C14 117.9(3) .
C2 C1 C5 107.7(3) .
C2 C1 Fe1 70.0(2) .
C5 C1 Fe1 69.6(2) .
C2 C1 H1 126.2 .
C5 C1 H1 126.2 .
Fe1 C1 H1 125.8 .
C1 C2 C3 107.9(3) .
C1 C2 Fe1 69.58(19) .
C3 C2 Fe1 69.70(18) .
C1 C2 H2 126.1 .
C3 C2 H2 126.1 .
Fe1 C2 H2 126.2 .
C4 C3 C2 107.9(3) .
C4 C3 Fe1 69.72(18) .
C2 C3 Fe1 69.72(18) .
C4 C3 H3 126.0 .
C2 C3 H3 126.0 .
Fe1 C3 H3 126.1 .
C5 C4 C3 108.2(3) .
C5 C4 Fe1 69.71(19) .
C3 C4 Fe1 69.98(18) .
C5 C4 H4 125.9 .
C3 C4 H4 125.9 .
Fe1 C4 H4 126.0 .
C4 C5 C1 108.3(3) .
C4 C5 Fe1 70.1(2) .
C1 C5 Fe1 69.8(2) .
C4 C5 H5 125.8 .
C1 C5 H5 125.8 .
Fe1 C5 H5 125.9 .
C11 C6 C10 125.2(3) .
C11 C6 C7 127.7(3) .
C10 C6 C7 107.1(3) .
C11 C6 Fe1 128.1(2) .
C10 C6 Fe1 69.32(17) .
C7 C6 Fe1 69.18(17) .
C8 C7 C6 107.9(3) .
C8 C7 Fe1 69.61(17) .
C6 C7 Fe1 69.74(16) .
C8 C7 H7 126.1 .
C6 C7 H7 126.1 .
Fe1 C7 H7 126.2 .
C7 C8 C9 108.9(3) .
C7 C8 Fe1 69.88(19) .
C9 C8 Fe1 70.55(19) .
C7 C8 H8 125.6 .
C9 C8 H8 125.6 .
Fe1 C8 H8 125.6 .
C8 C9 C10 108.0(3) .
C8 C9 Fe1 69.0(2) .
C10 C9 Fe1 69.3(2) .
C8 C9 H9 126.0 .
C10 C9 H9 126.0 .
Fe1 C9 H9 127.2 .
C9 C10 C6 108.2(3) .
C9 C10 Fe1 70.29(19) .
C6 C10 Fe1 69.64(18) .
C9 C10 H10 125.9 .
C6 C10 H10 125.9 .
Fe1 C10 H10 125.7 .
C12 C11 C6 175.0(3) .
C11 C12 C13 176.7(4) .
C13 C13 C12 122.3(4) 2_765
C13 C13 C14 121.3(4) 2_765
C12 C13 C14 116.4(3) .
O1 C14 C13 109.6(3) .
O1 C14 H14A 109.8 .
C13 C14 H14A 109.8 .
O1 C14 H14B 109.8 .
C13 C14 H14B 109.8 .
H14A C14 H14B 108.2 .
O2 C15 O1 123.5(3) .
O2 C15 C16 124.9(4) .
O1 C15 C16 111.5(3) .
C15 C16 H16A 109.5 .
C15 C16 H16B 109.5 .
H16A C16 H16B 109.5 .
C15 C16 H16C 109.5 .
H16A C16 H16C 109.5 .
H16B C16 H16C 109.5 .
C18 C17 C21 108.4(3) .
C18 C17 Fe2 69.9(2) .
C21 C17 Fe2 70.03(19) .
C18 C17 H17 125.8 .
C21 C17 H17 125.8 .
Fe2 C17 H17 125.9 .
C17 C18 C19 108.0(3) .
C17 C18 Fe2 69.4(2) .
C19 C18 Fe2 69.7(2) .
C17 C18 H18 126.0 .
C19 C18 H18 126.0 .
Fe2 C18 H18 126.5 .
C18 C19 C20 108.4(3) .
C18 C19 Fe2 69.5(2) .
C20 C19 Fe2 70.0(2) .
C18 C19 H19 125.8 .
C20 C19 H19 125.8 .
Fe2 C19 H19 126.3 .
C19 C20 C21 107.9(3) .
C19 C20 Fe2 69.3(2) .
C21 C20 Fe2 69.39(17) .
C19 C20 H20 126.0 .
C21 C20 H20 126.0 .
Fe2 C20 H20 126.8 .
C27 C21 C17 128.1(3) .
C27 C21 C20 124.7(3) .
C17 C21 C20 107.2(3) .
C27 C21 Fe2 125.7(2) .
C17 C21 Fe2 68.85(18) .
C20 C21 Fe2 69.55(17) .
C23 C22 C26 109.1(4) .
C23 C22 Fe2 70.7(2) .
C26 C22 Fe2 70.1(2) .
C23 C22 H22 125.5 .
C26 C22 H22 125.5 .
Fe2 C22 H22 125.3 .
C22 C23 C24 107.5(4) .
C22 C23 Fe2 69.1(2) .
C24 C23 Fe2 69.5(3) .
C22 C23 H23 126.3 .
C24 C23 H23 126.3 .
Fe2 C23 H23 126.7 .
C23 C24 C25 108.1(4) .
C23 C24 Fe2 70.0(2) .
C25 C24 Fe2 69.5(2) .
C23 C24 H24 126.0 .
C25 C24 H24 126.0 .
Fe2 C24 H24 126.1 .
C26 C25 C24 107.2(4) .
C26 C25 Fe2 69.6(2) .
C24 C25 Fe2 69.4(2) .
C26 C25 H25 126.4 .
C24 C25 H25 126.4 .
Fe2 C25 H25 126.1 .
C25 C26 C22 108.1(4) .
C25 C26 Fe2 70.0(2) .
C22 C26 Fe2 69.3(2) .
C25 C26 H26 125.9 .
C22 C26 H26 125.9 .
Fe2 C26 H26 126.3 .
C28 C27 C21 177.1(3) .
C27 C28 C29 176.7(3) .
C29 C29 C28 121.6(3) 2_656
C29 C29 C30 120.2(4) 2_656
C28 C29 C30 118.2(3) .
O4 C30 O3 35.8(4) .
O4 C30 C29 115.0(3) .
O3 C30 C29 111.5(4) .
O4 C30 H30A 75.1 .
O3 C30 H30A 109.3 .
C29 C30 H30A 109.3 .
O4 C30 H30B 131.6 .
O3 C30 H30B 109.3 .
C29 C30 H30B 109.3 .
H30A C30 H30B 108.0 .
C31 O3 C30 124.9(11) .
O5 C31 O3 121.1(13) .
O5 C31 C33 130.2(14) .
O3 C31 C33 108.7(14) .
C31 C33 H33A 109.5 .
C31 C33 H33B 109.5 .
H33A C33 H33B 109.5 .
C31 C33 H33C 109.5 .
H33A C33 H33C 109.5 .
H33B C33 H33C 109.5 .
C32 O4 C30 115.6(5) .
O6 C32 O4 123.5(6) .
O6 C32 C34 126.0(6) .
O4 C32 C34 110.5(6) .
C32 C34 H34A 109.5 .
C32 C34 H34B 109.5 .
H34A C34 H34B 109.5 .
C32 C34 H34C 109.5 .
H34A C34 H34C 109.5 .
H34B C34 H34C 109.5 .

loop_
_geom_bond_atom_site_label_1
_geom_bond_atom_site_label_2
_geom_bond_distance
_geom_bond_site_symmetry_2
Fe1 C8 2.036(3) .
Fe1 C7 2.040(3) .
Fe1 C10 2.043(3) .
Fe1 C5 2.045(4) .
Fe1 C6 2.047(3) .
Fe1 C1 2.047(4) .
Fe1 C4 2.049(3) .
Fe1 C3 2.053(3) .
Fe1 C2 2.053(3) .
Fe1 C9 2.056(4) .
Fe2 C22 2.024(4) .
Fe2 C17 2.026(4) .
Fe2 C18 2.032(4) .
Fe2 C26 2.034(4) .
Fe2 C19 2.034(4) .
Fe2 C24 2.038(4) .
Fe2 C25 2.039(4) .
Fe2 C21 2.041(3) .
Fe2 C20 2.043(3) .
Fe2 C23 2.045(4) .
O1 C15 1.333(4) .
O1 C14 1.456(4) .
O2 C15 1.195(4) .
C1 C2 1.416(5) .
C1 C5 1.422(5) .
C1 H1 0.9500 .
C2 C3 1.424(5) .
C2 H2 0.9500 .
C3 C4 1.413(5) .
C3 H3 0.9500 .
C4 C5 1.407(5) .
C4 H4 0.9500 .
C5 H5 0.9500 .
C6 C11 1.425(4) .
C6 C10 1.434(5) .
C6 C7 1.434(4) .
C7 C8 1.411(5) .
C7 H7 0.9500 .
C8 C9 1.414(5) .
C8 H8 0.9500 .
C9 C10 1.417(4) .
C9 H9 0.9500 .
C10 H10 0.9500 .
C11 C12 1.196(4) .
C12 C13 1.421(4) .
C13 C13 1.356(6) 2_765
C13 C14 1.504(5) .
C14 H14A 0.9900 .
C14 H14B 0.9900 .
C15 C16 1.486(5) .
C16 H16A 0.9800 .
C16 H16B 0.9800 .
C16 H16C 0.9800 .
C17 C18 1.413(5) .
C17 C21 1.428(5) .
C17 H17 0.9500 .
C18 C19 1.417(6) .
C18 H18 0.9500 .
C19 C20 1.417(5) .
C19 H19 0.9500 .
C20 C21 1.432(4) .
C20 H20 0.9500 .
C21 C27 1.422(4) .
C22 C23 1.397(6) .
C22 C26 1.409(6) .
C22 H22 0.9500 .
C23 C24 1.413(6) .
C23 H23 0.9500 .
C24 C25 1.433(6) .
C24 H24 0.9500 .
C25 C26 1.404(6) .
C25 H25 0.9500 .
C26 H26 0.9500 .
C27 C28 1.202(4) .
C28 C29 1.425(4) .
C29 C29 1.347(6) 2_656
C29 C30 1.506(4) .
C30 O4 1.388(5) .
C30 O3 1.457(10) .
C30 H30A 0.9900 .
C30 H30B 0.9900 .
O3 C31 1.321(18) .
C31 O5 1.210(17) .
C31 C33 1.59(2) .
C33 H33A 0.9800 .
C33 H33B 0.9800 .
C33 H33C 0.9800 .
O4 C32 1.341(7) .
C32 O6 1.190(7) .
C32 C34 1.530(9) .
C34 H34A 0.9800 .
C34 H34B 0.9800 .
C34 H34C 0.9800 .
